data_7707702
loop_
_publ_author_name
'Fu, Li-Jie'
'An, Bo-Hsun'
'Chou, Chih-Hsuan'
'Chen, Chi-Min'
'To, Ching Tat'

_publ_section_title
;
 Base-promoted perfluoroalkylation of rhodium(III) porphyrin complexes.
;
_journal_issue 28
_journal_name_full 'Dalton transactions (Cambridge, England : 2003)'
_journal_page_first 9949
_journal_page_last 9957
_journal_paper_doi 10.1039/d1dt01118a
_journal_volume 50
_journal_year 2021
_chemical_formula_moiety 'C64 H63 F7 N4 O Rh'
_chemical_formula_sum 'C64 H63 F7 N4 O Rh'
_chemical_formula_weight 1141.10
_space_group_crystal_system monoclinic
_space_group_IT_number 9
_space_group_name_Hall 'C -2yc'
_space_group_name_H-M_alt 'C 1 c 1'
_atom_sites_solution_hydrogens geom
_audit_creation_method SHELXL-2018/3
_audit_update_record
;
2021-06-10 deposited with the CCDC.	2021-06-14 downloaded from the CCDC.
;
_cell_angle_alpha 90
_cell_angle_beta 110.572(9)
_cell_angle_gamma 90
_cell_formula_units_Z 4
_cell_length_a 29.171(5)
_cell_length_b 10.6913(18)
_cell_length_c 21.741(3)
_cell_measurement_reflns_used 9707
_cell_measurement_temperature 150(2)
_cell_measurement_theta_max 27.554
_cell_measurement_theta_min 2.840
_cell_volume 6348.1(18)
_computing_cell_refinement 'SAINT V7.34A (Bruker AXS, 2006)'
_computing_data_collection 'APEX2 (Bruker AXS, 2010)'
_computing_data_reduction 'SAINT V7.34A (Bruker AXS, 2006)'
_computing_molecular_graphics 'SHELXTL (Sheldrick, 2008)'
_computing_publication_material SHELXTL
_computing_structure_refinement 'SHELXL-2014/7 (Sheldrick, 2014)'
_computing_structure_solution 'SHELXL-2014/7 (Sheldrick, 2014)'
_diffrn_ambient_temperature 150(2)
_diffrn_measured_fraction_theta_full 0.997
_diffrn_measured_fraction_theta_max 0.991
_diffrn_measurement_device_type 'Bruker APEX-II CCD'
_diffrn_measurement_method '\f and \w scans'
_diffrn_radiation_probe x-ray
_diffrn_radiation_type MoK\a
_diffrn_radiation_wavelength 0.71073
_diffrn_reflns_av_R_equivalents 0.0763
_diffrn_reflns_av_unetI/netI 0.0818
_diffrn_reflns_Laue_measured_fraction_full 0.997
_diffrn_reflns_Laue_measured_fraction_max 0.991
_diffrn_reflns_limit_h_max 38
_diffrn_reflns_limit_h_min -38
_diffrn_reflns_limit_k_max 14
_diffrn_reflns_limit_k_min -14
_diffrn_reflns_limit_l_max 26
_diffrn_reflns_limit_l_min -28
_diffrn_reflns_number 50400
_diffrn_reflns_point_group_measured_fraction_full 0.977
_diffrn_reflns_point_group_measured_fraction_max 0.952
_diffrn_reflns_theta_full 25.242
_diffrn_reflns_theta_max 28.107
_diffrn_reflns_theta_min 2.390
_exptl_absorpt_coefficient_mu 0.330
_exptl_absorpt_correction_T_max 0.9281
_exptl_absorpt_correction_T_min 0.6753
_exptl_absorpt_correction_type multi-scan
_exptl_absorpt_process_details 'SADABS V2012/1 (Bruker AXS Inc.)'
_exptl_crystal_density_diffrn 1.194
_exptl_crystal_description parallelepiped
_exptl_crystal_F_000 2368
_exptl_crystal_recrystallization_method 'Re-crystallisation from solvent'
_exptl_crystal_size_max 0.560
_exptl_crystal_size_mid 0.280
_exptl_crystal_size_min 0.130
_refine_diff_density_max 1.187
_refine_diff_density_min -1.440
_refine_diff_density_rms 0.139
_refine_ls_abs_structure_details
;
 Refined as an inversion twin.
;
_refine_ls_abs_structure_Flack 0.27(8)
_refine_ls_extinction_method none
_refine_ls_goodness_of_fit_ref 1.053
_refine_ls_hydrogen_treatment constr
_refine_ls_matrix_type full
_refine_ls_number_parameters 709
_refine_ls_number_reflns 14779
_refine_ls_number_restraints 33
_refine_ls_restrained_S_all 1.054
_refine_ls_R_factor_all 0.1325
_refine_ls_R_factor_gt 0.0961
_refine_ls_shift/su_max 0.045
_refine_ls_shift/su_mean 0.003
_refine_ls_structure_factor_coef Fsqd
_refine_ls_weighting_details 'w=1/[\s^2^(Fo^2^)+(0.1412P)^2^+39.4422P] where P=(Fo^2^+2Fc^2^)/3'
_refine_ls_weighting_scheme calc
_refine_ls_wR_factor_gt 0.2483
_refine_ls_wR_factor_ref 0.2857
_reflns_Friedel_coverage 0.922
_reflns_Friedel_fraction_full 0.957
_reflns_Friedel_fraction_max 0.914
_reflns_number_gt 10786
_reflns_number_total 14779
_reflns_threshold_expression 'I > 2\s(I)'
_cod_data_source_file d1dt01118a2.cif
_cod_data_source_block ljf026
_cod_depositor_comments 'Adding full bibliography for 7707701--7707702.cif.'
_cod_original_cell_volume 6348.3(18)
_cod_original_sg_symbol_H-M 'C c'
_cod_database_code 7707702
_shelx_shelxl_version_number 2018/3
_shelx_space_group_comment
;
The symmetry employed for this shelxl refinement is uniquely defined
by the following loop, which should always be used as a source of
symmetry information in preference to the above space-group names.
They are only intended as comments.
;
_shelx_estimated_absorpt_t_min 0.837
_shelx_estimated_absorpt_t_max 0.958

loop_
_space_group_symop_operation_xyz
'x, y, z'
'x, -y, z+1/2'
'x+1/2, y+1/2, z'
'x+1/2, -y+1/2, z+1/2'

loop_
_atom_site_label
_atom_site_type_symbol
_atom_site_fract_x
_atom_site_fract_y
_atom_site_fract_z
_atom_site_U_iso_or_equiv
_atom_site_adp_type
_atom_site_occupancy
_atom_site_site_symmetry_order
_atom_site_calc_flag
_atom_site_refinement_flags_posn
_atom_site_refinement_flags_adp
_atom_site_refinement_flags_occupancy
_atom_site_disorder_assembly
_atom_site_disorder_group
Rh Rh 0.50279(6) 1.51108(8) 1.53061(8) 0.0463(3) Uani 1 1 d . . . . .
N1 N 0.5177(3) 1.6051(8) 1.4582(4) 0.0332(19) Uani 1 1 d . . . . .
N2 N 0.5727(3) 1.4382(7) 1.5608(5) 0.036(2) Uani 1 1 d . . . . .
N3 N 0.4883(3) 1.4138(8) 1.6015(5) 0.038(2) Uani 1 1 d . . . . .
N4 N 0.4346(3) 1.5822(7) 1.4996(4) 0.0315(18) Uani 1 1 d . . . . .
C1 C 0.4866(5) 1.6858(13) 1.4131(6) 0.043(3) Uani 1 1 d . . . . .
C2 C 0.5100(4) 1.7300(12) 1.3711(6) 0.043(3) Uani 1 1 d . . . . .
H2A H 0.496625 1.787659 1.336131 0.052 Uiso 1 1 calc R U . . .
C3 C 0.5534(5) 1.6788(13) 1.3879(6) 0.046(3) Uani 1 1 d . . . . .
H3A H 0.576621 1.690553 1.366829 0.056 Uiso 1 1 calc R U . . .
C4 C 0.5594(5) 1.6015(9) 1.4442(7) 0.047(3) Uani 1 1 d . . . . .
C5 C 0.6010(5) 1.5319(13) 1.4754(7) 0.039(3) Uani 1 1 d . . . . .
C6 C 0.6034(5) 1.4550(11) 1.5300(8) 0.053(3) Uani 1 1 d . . . . .
C7 C 0.6465(5) 1.3830(14) 1.5657(7) 0.059(3) Uani 1 1 d . . . . .
H7A H 0.675990 1.380817 1.556455 0.071 Uiso 1 1 calc R U . . .
C8 C 0.6383(5) 1.3211(14) 1.6128(8) 0.059(3) Uani 1 1 d . . . . .
H8A H 0.659710 1.263971 1.642822 0.071 Uiso 1 1 calc R U . . .
C9 C 0.5908(4) 1.3569(10) 1.6099(6) 0.037(2) Uani 1 1 d . . . . .
C10 C 0.5670(4) 1.3099(10) 1.6519(5) 0.037(2) Uani 1 1 d . . . . .
C11 C 0.5176(4) 1.3361(9) 1.6459(5) 0.029(2) Uani 1 1 d . U . . .
C12 C 0.4932(5) 1.2850(13) 1.6872(6) 0.047(3) Uani 1 1 d . . . . .
H12A H 0.507262 1.230735 1.723629 0.057 Uiso 1 1 calc R U . . .
C13 C 0.4464(4) 1.3285(12) 1.6649(6) 0.045(3) Uani 1 1 d . . . . .
H13A H 0.420805 1.307702 1.680491 0.055 Uiso 1 1 calc R U . . .
C14 C 0.4443(4) 1.4135(10) 1.6120(5) 0.032(2) Uani 1 1 d . . . . .
C15 C 0.4014(7) 1.4781(14) 1.5764(9) 0.056(4) Uani 1 1 d . . . . .
C16 C 0.3967(4) 1.5564(12) 1.5219(6) 0.043(3) Uani 1 1 d . . . . .
C17 C 0.3530(5) 1.6214(13) 1.4857(7) 0.054(3) Uani 1 1 d . U . . .
H17A H 0.322859 1.620829 1.493391 0.065 Uiso 1 1 calc R U . . .
C18 C 0.3633(5) 1.6843(16) 1.4380(7) 0.063(4) Uani 1 1 d . . . . .
H18A H 0.340724 1.733641 1.404542 0.076 Uiso 1 1 calc R U . . .
C19 C 0.4151(4) 1.6638(9) 1.4463(6) 0.032(2) Uani 1 1 d . . . . .
C20 C 0.4381(5) 1.7090(11) 1.4069(7) 0.044(3) Uani 1 1 d . . . . .
C21 C 0.6432(4) 1.5369(15) 1.4509(7) 0.047(3) Uani 1 1 d . . . . .
C22 C 0.6396(8) 1.4737(19) 1.3941(12) 0.072(6) Uani 1 1 d . . . . .
H22A H 0.610501 1.429595 1.370064 0.086 Uiso 1 1 calc R U . . .
C23 C 0.6815(8) 1.4757(18) 1.3712(11) 0.066(5) Uani 1 1 d . . . . .
H23A H 0.679351 1.434611 1.331525 0.080 Uiso 1 1 calc R U . . .
C24 C 0.7236(5) 1.5370(17) 1.4073(8) 0.057(4) Uani 1 1 d . . . . .
C25 C 0.7259(6) 1.6001(17) 1.4630(9) 0.066(4) Uani 1 1 d . . . . .
H25A H 0.754870 1.644122 1.487235 0.080 Uiso 1 1 calc R U . . .
C26 C 0.6860(5) 1.6007(16) 1.4849(7) 0.057(4) Uani 1 1 d . . . . .
H26A H 0.688341 1.645561 1.523576 0.069 Uiso 1 1 calc R U . . .
C27 C 0.7691(7) 1.537(2) 1.3844(11) 0.087(5) Uani 1 1 d D U . . .
C28 C 0.760(4) 1.620(11) 1.321(4) 0.091(7) Uani 0.20(2) 1 d D U P A 1
H28A H 0.748867 1.703352 1.327788 0.137 Uiso 0.20(2) 1 calc R U P A 1
H28B H 0.791325 1.628730 1.312777 0.137 Uiso 0.20(2) 1 calc R U P A 1
H28C H 0.735938 1.580460 1.282933 0.137 Uiso 0.20(2) 1 calc R U P A 1
C29 C 0.787(4) 1.406(5) 1.376(6) 0.090(9) Uani 0.20(2) 1 d D . P A 1
H29A H 0.815605 1.412523 1.361777 0.136 Uiso 0.20(2) 1 calc R U P A 1
H29B H 0.797023 1.360872 1.418041 0.136 Uiso 0.20(2) 1 calc R U P A 1
H29C H 0.761101 1.359379 1.342956 0.136 Uiso 0.20(2) 1 calc R U P A 1
C30 C 0.813(2) 1.598(9) 1.434(4) 0.087(5) Uani 0.20(2) 1 d D U P A 1
H30A H 0.804308 1.683772 1.442332 0.131 Uiso 0.20(2) 1 calc R U P A 1
H30B H 0.823017 1.550481 1.475018 0.131 Uiso 0.20(2) 1 calc R U P A 1
H30C H 0.839782 1.601010 1.416913 0.131 Uiso 0.20(2) 1 calc R U P A 1
C28' C 0.7788(10) 1.669(3) 1.3646(16) 0.091(7) Uani 0.80(2) 1 d . . P A 2
H28D H 0.782350 1.726640 1.400918 0.137 Uiso 0.80(2) 1 calc R U P A 2
H28E H 0.808970 1.668648 1.354420 0.137 Uiso 0.80(2) 1 calc R U P A 2
H28F H 0.751319 1.695262 1.325785 0.137 Uiso 0.80(2) 1 calc R U P A 2
C29' C 0.7629(9) 1.437(3) 1.3313(14) 0.090(9) Uani 0.80(2) 1 d D . P A 2
H29D H 0.756786 1.355954 1.347630 0.136 Uiso 0.80(2) 1 calc R U P A 2
H29E H 0.735076 1.459734 1.291897 0.136 Uiso 0.80(2) 1 calc R U P A 2
H29F H 0.792727 1.433119 1.320532 0.136 Uiso 0.80(2) 1 calc R U P A 2
C30' C 0.8124(11) 1.504(3) 1.4434(16) 0.087(5) Uani 0.80(2) 1 d D . P A 2
H30D H 0.816738 1.566778 1.477708 0.131 Uiso 0.80(2) 1 calc R U P A 2
H30E H 0.807206 1.421588 1.459903 0.131 Uiso 0.80(2) 1 calc R U P A 2
H30F H 0.841792 1.500923 1.431392 0.131 Uiso 0.80(2) 1 calc R U P A 2
C31 C 0.5946(4) 1.2222(11) 1.7056(6) 0.039(2) Uani 1 1 d . . . . .
C32 C 0.5890(5) 1.0953(12) 1.7016(7) 0.053(3) Uani 1 1 d . . . . .
H32A H 0.569890 1.058592 1.660866 0.064 Uiso 1 1 calc R U . . .
C33 C 0.6114(10) 1.0150(17) 1.7581(11) 0.068(6) Uani 1 1 d . . . . .
H33A H 0.604239 0.928049 1.755288 0.082 Uiso 1 1 calc R U . . .
C34 C 0.6423(4) 1.0640(11) 1.8143(6) 0.039(2) Uani 1 1 d . . . . .
C35 C 0.6483(6) 1.1928(13) 1.8178(7) 0.058(4) Uani 1 1 d . . . . .
H35A H 0.668934 1.229970 1.857538 0.069 Uiso 1 1 calc R U . . .
C36 C 0.6244(6) 1.2688(13) 1.7638(7) 0.055(3) Uani 1 1 d . . . . .
H36A H 0.629210 1.356691 1.768022 0.066 Uiso 1 1 calc R U . . .
C37 C 0.6687(7) 0.9807(19) 1.8745(10) 0.071(5) Uani 1 1 d D U . . .
C38 C 0.6584(18) 0.841(4) 1.851(2) 0.087(7) Uani 0.47(2) 1 d . U P B 1
H38A H 0.674533 0.784737 1.887362 0.130 Uiso 0.47(2) 1 calc R U P B 1
H38B H 0.623031 0.825750 1.834345 0.130 Uiso 0.47(2) 1 calc R U P B 1
H38C H 0.671222 0.826193 1.815195 0.130 Uiso 0.47(2) 1 calc R U P B 1
C39 C 0.717(2) 1.030(4) 1.910(2) 0.104(12) Uani 0.47(2) 1 d . . P B 1
H39A H 0.733433 0.976693 1.948013 0.155 Uiso 0.47(2) 1 calc R U P B 1
H39B H 0.736200 1.031812 1.880970 0.155 Uiso 0.47(2) 1 calc R U P B 1
H39C H 0.714060 1.115113 1.924999 0.155 Uiso 0.47(2) 1 calc R U P B 1
C40 C 0.6521(19) 1.033(5) 1.9322(19) 0.109(10) Uani 0.47(2) 1 d D U P B 1
H40A H 0.667697 0.984181 1.972154 0.163 Uiso 0.47(2) 1 calc R U P B 1
H40B H 0.662024 1.121097 1.940597 0.163 Uiso 0.47(2) 1 calc R U P B 1
H40C H 0.616445 1.027029 1.919197 0.163 Uiso 0.47(2) 1 calc R U P B 1
C38' C 0.6258(12) 0.904(3) 1.8883(19) 0.087(7) Uani 0.53(2) 1 d D . P B 2
H38D H 0.606385 0.858595 1.848511 0.130 Uiso 0.53(2) 1 calc R U P B 2
H38E H 0.640334 0.844157 1.924091 0.130 Uiso 0.53(2) 1 calc R U P B 2
H38F H 0.604670 0.962190 1.900790 0.130 Uiso 0.53(2) 1 calc R U P B 2
C39' C 0.6943(18) 0.874(3) 1.8546(17) 0.104(12) Uani 0.53(2) 1 d . . P B 2
H39D H 0.673953 0.844354 1.810879 0.155 Uiso 0.53(2) 1 calc R U P B 2
H39E H 0.725861 0.903075 1.853584 0.155 Uiso 0.53(2) 1 calc R U P B 2
H39F H 0.699587 0.805838 1.886389 0.155 Uiso 0.53(2) 1 calc R U P B 2
C40' C 0.691(2) 1.037(6) 1.935(2) 0.109(10) Uani 0.53(2) 1 d . . P B 2
H40D H 0.670559 1.104115 1.941321 0.163 Uiso 0.53(2) 1 calc R U P B 2
H40E H 0.696714 0.974418 1.970111 0.163 Uiso 0.53(2) 1 calc R U P B 2
H40F H 0.722988 1.071655 1.937306 0.163 Uiso 0.53(2) 1 calc R U P B 2
C41 C 0.3585(6) 1.4686(15) 1.5969(8) 0.053(3) Uani 1 1 d . . . . .
C42 C 0.3595(7) 1.5322(17) 1.6531(10) 0.061(4) Uani 1 1 d . . . . .
H42A H 0.387313 1.580784 1.677156 0.073 Uiso 1 1 calc R U . . .
C43 C 0.3200(7) 1.5243(15) 1.6735(9) 0.055(4) Uani 1 1 d . . . . .
H43A H 0.321388 1.569151 1.711826 0.065 Uiso 1 1 calc R U . . .
C44 C 0.2789(5) 1.4555(16) 1.6419(8) 0.057(3) Uani 1 1 d . . . . .
C45 C 0.2790(5) 1.3922(15) 1.5886(7) 0.056(3) Uani 1 1 d . . . . .
H45A H 0.251063 1.343514 1.565296 0.068 Uiso 1 1 calc R U . . .
C46 C 0.3180(6) 1.3943(16) 1.5658(7) 0.058(4) Uani 1 1 d . . . . .
H46A H 0.316853 1.344925 1.528903 0.070 Uiso 1 1 calc R U . . .
C47 C 0.2345(5) 1.4502(17) 1.6671(8) 0.059(3) Uani 1 1 d D . . . .
C48 C 0.2283(7) 1.322(2) 1.6887(13) 0.079(7) Uani 0.81(2) 1 d . . P C 1
H48A H 0.226557 1.262822 1.653707 0.118 Uiso 0.81(2) 1 calc R U P C 1
H48B H 0.256180 1.301458 1.728274 0.118 Uiso 0.81(2) 1 calc R U P C 1
H48C H 0.197976 1.318060 1.698467 0.118 Uiso 0.81(2) 1 calc R U P C 1
C49 C 0.2376(7) 1.551(3) 1.7191(10) 0.069(6) Uani 0.81(2) 1 d . . P C 1
H49A H 0.241677 1.633029 1.702038 0.104 Uiso 0.81(2) 1 calc R U P C 1
H49B H 0.207419 1.549618 1.729288 0.104 Uiso 0.81(2) 1 calc R U P C 1
H49C H 0.265623 1.533017 1.759094 0.104 Uiso 0.81(2) 1 calc R U P C 1
C50 C 0.1853(9) 1.491(4) 1.6098(16) 0.095(10) Uani 0.81(2) 1 d . . P C 1
H50A H 0.189228 1.576125 1.595200 0.143 Uiso 0.81(2) 1 calc R U P C 1
H50B H 0.178606 1.433264 1.572733 0.143 Uiso 0.81(2) 1 calc R U P C 1
H50C H 0.158033 1.489792 1.626101 0.143 Uiso 0.81(2) 1 calc R U P C 1
C48' C 0.206(2) 1.341(6) 1.620(3) 0.079(7) Uani 0.19(2) 1 d D . P C 2
H48D H 0.185147 1.284426 1.585912 0.118 Uiso 0.19(2) 1 calc R U P C 2
H48E H 0.240324 1.323213 1.627742 0.118 Uiso 0.19(2) 1 calc R U P C 2
H48F H 0.199259 1.327109 1.660854 0.118 Uiso 0.19(2) 1 calc R U P C 2
C49' C 0.257(3) 1.391(10) 1.737(4) 0.069(6) Uani 0.19(2) 1 d . . P C 2
H49D H 0.231230 1.384393 1.756876 0.104 Uiso 0.19(2) 1 calc R U P C 2
H49E H 0.269640 1.307766 1.734119 0.104 Uiso 0.19(2) 1 calc R U P C 2
H49F H 0.283315 1.444456 1.765160 0.104 Uiso 0.19(2) 1 calc R U P C 2
C50' C 0.194(3) 1.477(18) 1.598(3) 0.095(10) Uani 0.19(2) 1 d D . P C 2
H50D H 0.168549 1.478954 1.554097 0.143 Uiso 0.19(2) 1 calc R U P C 2
H50E H 0.182662 1.521637 1.629040 0.143 Uiso 0.19(2) 1 calc R U P C 2
H50F H 0.223726 1.517741 1.595927 0.143 Uiso 0.19(2) 1 calc R U P C 2
C51 C 0.4103(4) 1.7935(11) 1.3505(6) 0.040(3) Uani 1 1 d . . . . .
C52 C 0.4117(7) 1.9173(15) 1.3550(8) 0.067(4) Uani 1 1 d . . . . .
H52A H 0.430929 1.952397 1.396137 0.080 Uiso 1 1 calc R U . . .
C53 C 0.3885(8) 1.9968(13) 1.3067(10) 0.056(5) Uani 1 1 d . . . . .
H53A H 0.389911 2.084408 1.314477 0.067 Uiso 1 1 calc R U . . .
C54 C 0.3614(5) 1.9473(12) 1.2427(7) 0.046(3) Uani 1 1 d . . . . .
C55 C 0.3563(5) 1.8186(15) 1.2391(7) 0.053(3) Uani 1 1 d . . . . .
H55A H 0.335577 1.782143 1.199186 0.063 Uiso 1 1 calc R U . . .
C56 C 0.3800(4) 1.7418(12) 1.2910(6) 0.046(3) Uani 1 1 d . . . . .
H56A H 0.375968 1.653704 1.286485 0.055 Uiso 1 1 calc R U . . .
C57 C 0.3377(8) 2.027(2) 1.1846(9) 0.067(4) Uani 1 1 d D U . . .
C58 C 0.2963(11) 2.102(4) 1.1925(17) 0.087(8) Uani 0.56(2) 1 d . . P D 1
H58A H 0.273263 2.045386 1.202297 0.130 Uiso 0.56(2) 1 calc R U P D 1
H58B H 0.309491 2.161493 1.228711 0.130 Uiso 0.56(2) 1 calc R U P D 1
H58C H 0.279219 2.147468 1.151793 0.130 Uiso 0.56(2) 1 calc R U P D 1
C59 C 0.3079(12) 1.960(3) 1.1211(13) 0.063(5) Uani 0.56(2) 1 d . . P D 1
H59A H 0.283133 1.906849 1.128968 0.095 Uiso 0.56(2) 1 calc R U P D 1
H59B H 0.291813 2.021819 1.087202 0.095 Uiso 0.56(2) 1 calc R U P D 1
H59C H 0.329743 1.907754 1.106337 0.095 Uiso 0.56(2) 1 calc R U P D 1
C60 C 0.3770(14) 2.110(3) 1.1686(19) 0.092(9) Uani 0.56(2) 1 d . . P D 1
H60A H 0.360531 2.162101 1.129935 0.138 Uiso 0.56(2) 1 calc R U P D 1
H60B H 0.393618 2.164256 1.206276 0.138 Uiso 0.56(2) 1 calc R U P D 1
H60C H 0.401050 2.056175 1.159718 0.138 Uiso 0.56(2) 1 calc R U P D 1
C58' C 0.2812(10) 1.986(4) 1.157(3) 0.087(8) Uani 0.44(2) 1 d D U P D 2
H58D H 0.266103 2.006915 1.189567 0.130 Uiso 0.44(2) 1 calc R U P D 2
H58E H 0.264164 2.029750 1.115947 0.130 Uiso 0.44(2) 1 calc R U P D 2
H58F H 0.278910 1.895215 1.149322 0.130 Uiso 0.44(2) 1 calc R U P D 2
C59' C 0.3708(15) 2.002(3) 1.1405(16) 0.063(5) Uani 0.44(2) 1 d . U P D 2
H59D H 0.358095 2.050815 1.099872 0.095 Uiso 0.44(2) 1 calc R U P D 2
H59E H 0.404644 2.026809 1.164940 0.095 Uiso 0.44(2) 1 calc R U P D 2
H59F H 0.369863 1.912669 1.129601 0.095 Uiso 0.44(2) 1 calc R U P D 2
C60' C 0.324(2) 2.153(4) 1.205(2) 0.092(9) Uani 0.44(2) 1 d . U P D 2
H60D H 0.303365 2.140605 1.231468 0.138 Uiso 0.44(2) 1 calc R U P D 2
H60E H 0.353547 2.198568 1.229990 0.138 Uiso 0.44(2) 1 calc R U P D 2
H60F H 0.305545 2.200798 1.165157 0.138 Uiso 0.44(2) 1 calc R U P D 2
C61 C 0.5273(7) 1.6696(15) 1.5946(10) 0.076(3) Uani 1 1 d . U . . .
C62 C 0.5818(7) 1.7088(16) 1.6122(11) 0.076(3) Uani 1 1 d . . . . .
C63 C 0.5101(8) 1.6825(17) 1.6455(11) 0.076(3) Uani 1 1 d . . . . .
F1 F 0.5054(7) 1.7830(10) 1.5507(8) 0.126(5) Uani 1 1 d . U . . .
F2 F 0.5976(4) 1.7100(15) 1.5628(7) 0.120(5) Uani 1 1 d . . . . .
F3 F 0.5923(5) 1.8126(15) 1.6435(9) 0.140(6) Uani 1 1 d . . . . .
F4 F 0.6078(4) 1.6197(14) 1.6562(6) 0.108(4) Uani 1 1 d . . . . .
F5 F 0.5253(11) 1.7935(17) 1.6799(10) 0.232(14) Uani 1 1 d . . . . .
F6 F 0.5284(6) 1.6028(16) 1.6943(6) 0.130(5) Uani 1 1 d . . . . .
F7 F 0.4632(6) 1.6767(12) 1.6308(7) 0.110(4) Uani 1 1 d . . . . .
O O 0.4784(3) 1.3534(8) 1.4652(5) 0.0509(19) Uani 1 1 d . . . . .
C64 C 0.4276(7) 1.319(2) 1.4403(11) 0.0509(19) Uani 0.67(2) 1 d . . P E 1
H64A H 0.423153 1.245648 1.411576 0.076 Uiso 0.67(2) 1 calc R U P E 1
H64B H 0.416903 1.298238 1.477097 0.076 Uiso 0.67(2) 1 calc R U P E 1
H64C H 0.408101 1.388620 1.415323 0.076 Uiso 0.67(2) 1 calc R U P E 1
C64' C 0.4937(14) 1.241(4) 1.505(2) 0.0509(19) Uani 0.33(2) 1 d . . P E 2
H64D H 0.483302 1.166743 1.477377 0.076 Uiso 0.33(2) 1 calc R U P E 2
H64E H 0.529401 1.240602 1.526417 0.076 Uiso 0.33(2) 1 calc R U P E 2
H64F H 0.478565 1.240013 1.539054 0.076 Uiso 0.33(2) 1 calc R U P E 2

loop_
_atom_site_aniso_label
_atom_site_aniso_U_11
_atom_site_aniso_U_22
_atom_site_aniso_U_33
_atom_site_aniso_U_23
_atom_site_aniso_U_13
_atom_site_aniso_U_12
Rh 0.0425(4) 0.0500(5) 0.0490(5) 0.0086(5) 0.0194(3) 0.0124(5)
N1 0.037(5) 0.036(4) 0.026(5) 0.006(3) 0.010(4) 0.016(3)
N2 0.034(5) 0.016(3) 0.064(7) 0.002(4) 0.023(4) 0.006(3)
N3 0.029(5) 0.032(4) 0.057(7) -0.002(4) 0.020(4) 0.011(3)
N4 0.038(5) 0.022(4) 0.037(5) 0.005(3) 0.016(4) 0.007(3)
C1 0.046(6) 0.052(7) 0.034(6) 0.012(5) 0.016(5) 0.025(5)
C2 0.031(6) 0.060(7) 0.048(7) 0.014(5) 0.026(5) 0.025(5)
C3 0.042(6) 0.069(8) 0.031(6) 0.024(5) 0.017(5) 0.024(5)
C4 0.048(7) 0.019(5) 0.072(9) 0.018(5) 0.018(6) 0.016(4)
C5 0.033(6) 0.046(6) 0.050(7) 0.010(6) 0.029(5) 0.012(6)
C6 0.046(7) 0.033(6) 0.072(9) 0.018(6) 0.012(6) 0.026(5)
C7 0.043(5) 0.076(6) 0.072(7) 0.045(5) 0.035(5) 0.041(4)
C8 0.043(5) 0.076(6) 0.072(7) 0.045(5) 0.035(5) 0.041(4)
C9 0.038(6) 0.030(5) 0.052(7) 0.002(4) 0.028(5) 0.006(4)
C10 0.039(6) 0.044(6) 0.028(6) 0.008(4) 0.013(5) 0.014(4)
C11 0.029(3) 0.032(3) 0.031(3) -0.002(2) 0.016(2) 0.001(2)
C12 0.049(7) 0.063(7) 0.031(6) 0.018(5) 0.015(5) 0.012(6)
C13 0.036(6) 0.063(7) 0.047(7) 0.022(6) 0.026(5) 0.018(5)
C14 0.034(5) 0.043(5) 0.028(5) 0.010(4) 0.021(4) 0.014(4)
C15 0.063(10) 0.044(7) 0.071(11) 0.031(7) 0.036(9) 0.039(8)
C16 0.027(5) 0.067(8) 0.046(7) 0.021(5) 0.027(5) 0.025(5)
C17 0.050(4) 0.055(4) 0.056(4) 0.006(3) 0.018(3) 0.007(3)
C18 0.048(7) 0.100(11) 0.053(8) 0.039(7) 0.033(6) 0.043(7)
C19 0.030(5) 0.024(4) 0.046(7) 0.014(4) 0.016(5) 0.016(4)
C20 0.043(7) 0.048(6) 0.052(8) -0.005(5) 0.029(6) 0.009(5)
C21 0.025(5) 0.068(7) 0.058(8) 0.039(7) 0.026(5) 0.025(5)
C22 0.065(11) 0.070(9) 0.097(15) 0.043(10) 0.049(10) 0.040(9)
C23 0.074(11) 0.070(9) 0.074(12) 0.021(9) 0.050(10) 0.037(9)
C24 0.043(8) 0.080(9) 0.063(9) 0.028(8) 0.038(7) 0.023(7)
C25 0.052(8) 0.096(12) 0.062(10) 0.029(8) 0.034(7) 0.026(8)
C26 0.027(6) 0.102(11) 0.047(8) 0.020(7) 0.018(5) 0.020(6)
C27 0.061(8) 0.134(14) 0.092(10) 0.023(9) 0.057(7) 0.042(9)
C28 0.072(15) 0.099(18) 0.105(14) 0.024(13) 0.034(11) 0.012(12)
C29 0.066(15) 0.14(2) 0.086(18) -0.022(17) 0.056(13) 0.013(15)
C30 0.061(8) 0.134(14) 0.092(10) 0.023(9) 0.057(7) 0.042(9)
C28' 0.072(15) 0.099(18) 0.105(14) 0.024(13) 0.034(11) 0.012(12)
C29' 0.066(15) 0.14(2) 0.086(18) -0.022(17) 0.056(13) 0.013(15)
C30' 0.061(8) 0.134(14) 0.092(10) 0.023(9) 0.057(7) 0.042(9)
C31 0.027(5) 0.059(6) 0.039(7) 0.006(5) 0.022(5) 0.012(4)
C32 0.050(7) 0.057(7) 0.039(7) -0.004(6) -0.002(6) 0.014(6)
C33 0.083(14) 0.062(10) 0.045(10) -0.018(7) 0.004(9) 0.024(8)
C34 0.038(6) 0.049(6) 0.027(6) 0.006(4) 0.006(5) 0.007(5)
C35 0.068(10) 0.054(7) 0.034(7) -0.013(5) -0.003(7) 0.003(6)
C36 0.059(9) 0.051(7) 0.045(8) 0.000(6) 0.004(7) 0.003(6)
C37 0.056(10) 0.100(10) 0.046(11) 0.038(8) 0.003(8) 0.010(8)
C38 0.096(18) 0.084(11) 0.079(16) 0.056(9) 0.030(14) 0.009(13)
C39 0.13(3) 0.071(15) 0.058(16) 0.034(12) -0.034(16) 0.012(16)
C40 0.11(3) 0.17(2) 0.051(16) 0.002(15) 0.030(16) -0.05(2)
C38' 0.096(18) 0.084(11) 0.079(16) 0.056(9) 0.030(14) 0.009(13)
C39' 0.13(3) 0.071(15) 0.058(16) 0.034(12) -0.034(16) 0.012(16)
C40' 0.11(3) 0.17(2) 0.051(16) 0.002(15) 0.030(16) -0.05(2)
C41 0.057(8) 0.050(7) 0.052(8) 0.029(6) 0.020(6) 0.021(7)
C42 0.051(8) 0.069(9) 0.083(12) -0.014(9) 0.050(9) -0.002(8)
C43 0.058(9) 0.051(7) 0.068(10) -0.005(7) 0.039(8) -0.007(7)
C44 0.050(8) 0.066(9) 0.058(9) 0.020(7) 0.022(7) 0.019(7)
C45 0.032(6) 0.086(10) 0.050(8) 0.003(7) 0.012(6) 0.003(6)
C46 0.053(8) 0.088(10) 0.037(7) 0.002(6) 0.020(6) 0.003(7)
C47 0.042(7) 0.080(10) 0.061(9) 0.005(7) 0.025(6) 0.007(7)
C48 0.053(11) 0.106(15) 0.105(17) 0.031(13) 0.061(12) 0.012(10)
C49 0.050(10) 0.123(17) 0.048(10) 0.002(10) 0.034(8) 0.005(10)
C50 0.031(10) 0.19(3) 0.074(15) 0.012(15) 0.029(9) 0.042(12)
C48' 0.053(11) 0.106(15) 0.105(17) 0.031(13) 0.061(12) 0.012(10)
C49' 0.050(10) 0.123(17) 0.048(10) 0.002(10) 0.034(8) 0.005(10)
C50' 0.031(10) 0.19(3) 0.074(15) 0.012(15) 0.029(9) 0.042(12)
C51 0.040(6) 0.050(6) 0.035(6) 0.006(5) 0.018(5) 0.007(5)
C52 0.095(12) 0.060(9) 0.041(8) -0.001(6) 0.018(8) 0.029(8)
C53 0.062(10) 0.052(9) 0.042(9) 0.007(5) 0.004(7) 0.026(6)
C54 0.040(6) 0.054(7) 0.046(8) 0.009(5) 0.017(6) 0.014(5)
C55 0.037(7) 0.078(9) 0.038(8) 0.013(6) 0.007(6) 0.007(6)
C56 0.041(7) 0.055(7) 0.038(7) 0.007(5) 0.009(5) 0.013(5)
C57 0.067(10) 0.094(10) 0.033(9) -0.001(8) 0.008(7) 0.001(9)
C58 0.044(8) 0.11(2) 0.086(18) 0.010(14) -0.005(9) 0.043(10)
C59 0.075(11) 0.077(13) 0.031(9) 0.017(9) 0.010(8) 0.015(11)
C60 0.10(2) 0.053(11) 0.09(2) 0.010(10) -0.006(15) -0.009(11)
C58' 0.044(8) 0.11(2) 0.086(18) 0.010(14) -0.005(9) 0.043(10)
C59' 0.075(11) 0.077(13) 0.031(9) 0.017(9) 0.010(8) 0.015(11)
C60' 0.10(2) 0.053(11) 0.09(2) 0.010(10) -0.006(15) -0.009(11)
C61 0.095(7) 0.052(5) 0.101(8) -0.019(4) 0.060(6) 0.001(4)
C62 0.095(7) 0.052(5) 0.101(8) -0.019(4) 0.060(6) 0.001(4)
C63 0.095(7) 0.052(5) 0.101(8) -0.019(4) 0.060(6) 0.001(4)
F1 0.194(14) 0.056(5) 0.149(12) 0.003(6) 0.087(11) 0.014(8)
F2 0.085(7) 0.169(12) 0.133(10) -0.062(9) 0.070(7) -0.029(7)
F3 0.111(10) 0.158(13) 0.178(14) -0.096(11) 0.086(10) -0.056(9)
F4 0.071(6) 0.143(11) 0.084(8) -0.015(7) -0.006(5) 0.024(7)
F5 0.44(3) 0.161(15) 0.195(17) -0.137(14) 0.24(2) -0.19(2)
F6 0.171(13) 0.174(14) 0.057(6) 0.001(8) 0.055(8) -0.023(11)
F7 0.153(12) 0.096(8) 0.113(9) -0.035(7) 0.086(9) -0.023(8)
O 0.042(4) 0.055(4) 0.055(5) -0.012(4) 0.017(3) 0.009(3)
C64 0.042(4) 0.055(4) 0.055(5) -0.012(4) 0.017(3) 0.009(3)
C64' 0.042(4) 0.055(4) 0.055(5) -0.012(4) 0.017(3) 0.009(3)

loop_
_atom_type_symbol
_atom_type_description
_atom_type_scat_dispersion_real
_atom_type_scat_dispersion_imag
_atom_type_scat_source
C C 0.0033 0.0016 'International Tables Vol C Tables 4.2.6.8 and 6.1.1.4'
H H 0.0000 0.0000 'International Tables Vol C Tables 4.2.6.8 and 6.1.1.4'
F F 0.0171 0.0103 'International Tables Vol C Tables 4.2.6.8 and 6.1.1.4'
N N 0.0061 0.0033 'International Tables Vol C Tables 4.2.6.8 and 6.1.1.4'
O O 0.0106 0.0060 'International Tables Vol C Tables 4.2.6.8 and 6.1.1.4'
Rh Rh -1.1178 0.9187 'International Tables Vol C Tables 4.2.6.8 and 6.1.1.4'

loop_
_geom_angle_atom_site_label_1
_geom_angle_atom_site_label_2
_geom_angle_atom_site_label_3
_geom_angle
_geom_angle_site_symmetry_1
_geom_angle_site_symmetry_3
_geom_angle_publ_flag
N4 Rh N3 90.2(4) . . ?
N4 Rh N1 90.5(4) . . ?
N3 Rh N1 178.6(4) . . ?
N4 Rh N2 179.0(5) . . ?
N3 Rh N2 90.6(4) . . ?
N1 Rh N2 88.7(4) . . ?
N4 Rh C61 89.1(6) . . ?
N3 Rh C61 91.4(6) . . ?
N1 Rh C61 89.9(6) . . ?
N2 Rh C61 91.4(6) . . ?
N4 Rh O 90.9(3) . . ?
N3 Rh O 89.5(4) . . ?
N1 Rh O 89.2(4) . . ?
N2 Rh O 88.5(3) . . ?
C61 Rh O 179.1(7) . . ?
C4 N1 C1 106.1(10) . . ?
C4 N1 Rh 127.7(7) . . ?
C1 N1 Rh 126.2(8) . . ?
C9 N2 C6 110.6(9) . . ?
C9 N2 Rh 124.7(8) . . ?
C6 N2 Rh 124.3(8) . . ?
C11 N3 C14 106.0(9) . . ?
C11 N3 Rh 128.5(7) . . ?
C14 N3 Rh 125.6(7) . . ?
C16 N4 C19 105.9(8) . . ?
C16 N4 Rh 128.7(7) . . ?
C19 N4 Rh 125.3(7) . . ?
N1 C1 C20 124.8(12) . . ?
N1 C1 C2 108.8(10) . . ?
C20 C1 C2 126.1(12) . . ?
C3 C2 C1 108.9(11) . . ?
C3 C2 H2A 125.6 . . ?
C1 C2 H2A 125.6 . . ?
C2 C3 C4 107.2(12) . . ?
C2 C3 H3A 126.4 . . ?
C4 C3 H3A 126.4 . . ?
N1 C4 C5 127.5(11) . . ?
N1 C4 C3 109.0(10) . . ?
C5 C4 C3 123.5(12) . . ?
C4 C5 C6 119.8(11) . . ?
C4 C5 C21 119.6(11) . . ?
C6 C5 C21 120.6(11) . . ?
N2 C6 C5 131.7(10) . . ?
N2 C6 C7 106.0(11) . . ?
C5 C6 C7 122.2(13) . . ?
C8 C7 C6 108.9(12) . . ?
C8 C7 H7A 125.5 . . ?
C6 C7 H7A 125.5 . . ?
C7 C8 C9 105.8(10) . . ?
C7 C8 H8A 127.1 . . ?
C9 C8 H8A 127.1 . . ?
N2 C9 C10 127.0(10) . . ?
N2 C9 C8 108.5(10) . . ?
C10 C9 C8 124.5(11) . . ?
C9 C10 C11 125.3(10) . . ?
C9 C10 C31 118.3(10) . . ?
C11 C10 C31 116.3(10) . . ?
N3 C11 C12 111.1(10) . . ?
N3 C11 C10 123.8(10) . . ?
C12 C11 C10 125.1(10) . . ?
C13 C12 C11 107.6(10) . . ?
C13 C12 H12A 126.2 . . ?
C11 C12 H12A 126.2 . . ?
C12 C13 C14 104.9(10) . . ?
C12 C13 H13A 127.6 . . ?
C14 C13 H13A 127.6 . . ?
N3 C14 C15 127.6(11) . . ?
N3 C14 C13 110.4(9) . . ?
C15 C14 C13 121.9(11) . . ?
C14 C15 C16 123.8(14) . . ?
C14 C15 C41 119.2(12) . . ?
C16 C15 C41 116.9(11) . . ?
N4 C16 C17 112.3(10) . . ?
N4 C16 C15 124.0(10) . . ?
C17 C16 C15 123.7(11) . . ?
C18 C17 C16 105.6(12) . . ?
C18 C17 H17A 127.2 . . ?
C16 C17 H17A 127.2 . . ?
C17 C18 C19 109.0(11) . . ?
C17 C18 H18A 125.5 . . ?
C19 C18 H18A 125.5 . . ?
C20 C19 N4 126.8(10) . . ?
C20 C19 C18 125.9(11) . . ?
N4 C19 C18 107.1(9) . . ?
C19 C20 C1 126.1(12) . . ?
C19 C20 C51 118.9(10) . . ?
C1 C20 C51 115.0(11) . . ?
C26 C21 C22 119.3(14) . . ?
C26 C21 C5 121.7(14) . . ?
C22 C21 C5 119.0(16) . . ?
C21 C22 C23 119(2) . . ?
C21 C22 H22A 120.6 . . ?
C23 C22 H22A 120.5 . . ?
C24 C23 C22 120(2) . . ?
C24 C23 H23A 120.1 . . ?
C22 C23 H23A 120.1 . . ?
C25 C24 C23 119.8(14) . . ?
C25 C24 C27 119.9(18) . . ?
C23 C24 C27 120.3(17) . . ?
C24 C25 C26 121.0(18) . . ?
C24 C25 H25A 119.5 . . ?
C26 C25 H25A 119.5 . . ?
C21 C26 C25 121.1(16) . . ?
C21 C26 H26A 119.5 . . ?
C25 C26 H26A 119.5 . . ?
C29' C27 C28' 114(2) . . ?
C29' C27 C30' 109(2) . . ?
C28' C27 C30' 106(2) . . ?
C29' C27 C24 110(2) . . ?
C29 C27 C24 114(4) . . ?
C28' C27 C24 110.4(17) . . ?
C30' C27 C24 106.4(17) . . ?
C29 C27 C30 104(5) . . ?
C24 C27 C30 112(3) . . ?
C29 C27 C28 111(6) . . ?
C24 C27 C28 112(4) . . ?
C30 C27 C28 102(6) . . ?
C27 C28 H28A 109.5 . . ?
C27 C28 H28B 109.5 . . ?
H28A C28 H28B 109.5 . . ?
C27 C28 H28C 109.5 . . ?
H28A C28 H28C 109.5 . . ?
H28B C28 H28C 109.5 . . ?
C27 C29 H29A 109.5 . . ?
C27 C29 H29B 109.5 . . ?
H29A C29 H29B 109.5 . . ?
C27 C29 H29C 109.4 . . ?
H29A C29 H29C 109.5 . . ?
H29B C29 H29C 109.5 . . ?
C27 C30 H30A 109.5 . . ?
C27 C30 H30B 109.5 . . ?
H30A C30 H30B 109.5 . . ?
C27 C30 H30C 109.5 . . ?
H30A C30 H30C 109.5 . . ?
H30B C30 H30C 109.5 . . ?
C27 C28' H28D 109.5 . . ?
C27 C28' H28E 109.5 . . ?
H28D C28' H28E 109.5 . . ?
C27 C28' H28F 109.5 . . ?
H28D C28' H28F 109.5 . . ?
H28E C28' H28F 109.5 . . ?
C27 C29' H29D 109.5 . . ?
C27 C29' H29E 109.5 . . ?
H29D C29' H29E 109.5 . . ?
C27 C29' H29F 109.5 . . ?
H29D C29' H29F 109.5 . . ?
H29E C29' H29F 109.5 . . ?
C27 C30' H30D 109.5 . . ?
C27 C30' H30E 109.5 . . ?
H30D C30' H30E 109.5 . . ?
C27 C30' H30F 109.5 . . ?
H30D C30' H30F 109.5 . . ?
H30E C30' H30F 109.5 . . ?
C36 C31 C32 116.7(12) . . ?
C36 C31 C10 119.5(11) . . ?
C32 C31 C10 123.6(12) . . ?
C31 C32 C33 121.7(14) . . ?
C31 C32 H32A 119.2 . . ?
C33 C32 H32A 119.2 . . ?
C34 C33 C32 119.8(16) . . ?
C34 C33 H33A 120.1 . . ?
C32 C33 H33A 120.1 . . ?
C33 C34 C35 117.9(13) . . ?
C33 C34 C37 121.4(15) . . ?
C35 C34 C37 120.7(14) . . ?
C34 C35 C36 121.0(12) . . ?
C34 C35 H35A 119.5 . . ?
C36 C35 H35A 119.5 . . ?
C31 C36 C35 122.6(13) . . ?
C31 C36 H36A 118.7 . . ?
C35 C36 H36A 118.7 . . ?
C40' C37 C39' 119(3) . . ?
C40' C37 C34 119(3) . . ?
C39' C37 C34 110.0(19) . . ?
C34 C37 C39 110(2) . . ?
C34 C37 C38 107(2) . . ?
C39 C37 C38 124(3) . . ?
C34 C37 C40 105(2) . . ?
C39 C37 C40 88(4) . . ?
C38 C37 C40 121(3) . . ?
C40' C37 C38' 101(3) . . ?
C39' C37 C38' 99(3) . . ?
C34 C37 C38' 105.3(16) . . ?
C37 C38 H38A 109.5 . . ?
C37 C38 H38B 109.5 . . ?
H38A C38 H38B 109.5 . . ?
C37 C38 H38C 109.5 . . ?
H38A C38 H38C 109.5 . . ?
H38B C38 H38C 109.5 . . ?
C37 C39 H39A 109.5 . . ?
C37 C39 H39B 109.4 . . ?
H39A C39 H39B 109.5 . . ?
C37 C39 H39C 109.5 . . ?
H39A C39 H39C 109.5 . . ?
H39B C39 H39C 109.5 . . ?
C37 C40 H40A 109.5 . . ?
C37 C40 H40B 109.5 . . ?
H40A C40 H40B 109.5 . . ?
C37 C40 H40C 109.5 . . ?
H40A C40 H40C 109.5 . . ?
H40B C40 H40C 109.5 . . ?
C37 C38' H38D 109.5 . . ?
C37 C38' H38E 109.5 . . ?
H38D C38' H38E 109.5 . . ?
C37 C38' H38F 109.5 . . ?
H38D C38' H38F 109.5 . . ?
H38E C38' H38F 109.5 . . ?
C37 C39' H39D 109.5 . . ?
C37 C39' H39E 109.5 . . ?
H39D C39' H39E 109.5 . . ?
C37 C39' H39F 109.5 . . ?
H39D C39' H39F 109.5 . . ?
H39E C39' H39F 109.5 . . ?
C37 C40' H40D 109.5 . . ?
C37 C40' H40E 109.5 . . ?
H40D C40' H40E 109.5 . . ?
C37 C40' H40F 109.4 . . ?
H40D C40' H40F 109.5 . . ?
H40E C40' H40F 109.5 . . ?
C42 C41 C46 117.5(15) . . ?
C42 C41 C15 118.3(17) . . ?
C46 C41 C15 124.1(17) . . ?
C43 C42 C41 119.5(18) . . ?
C43 C42 H42A 120.3 . . ?
C41 C42 H42A 120.3 . . ?
C42 C43 C44 123.8(17) . . ?
C42 C43 H43A 118.1 . . ?
C44 C43 H43A 118.1 . . ?
C45 C44 C43 115.9(15) . . ?
C45 C44 C47 122.2(16) . . ?
C43 C44 C47 121.8(15) . . ?
C44 C45 C46 123.3(15) . . ?
C44 C45 H45A 118.3 . . ?
C46 C45 H45A 118.3 . . ?
C41 C46 C45 119.8(15) . . ?
C41 C46 H46A 120.1 . . ?
C45 C46 H46A 120.1 . . ?
C48 C47 C49 113.2(18) . . ?
C48 C47 C44 110.6(13) . . ?
C49 C47 C44 112.8(15) . . ?
C48 C47 C50 109(2) . . ?
C49 C47 C50 100.8(17) . . ?
C44 C47 C50 109.9(16) . . ?
C44 C47 C50' 95(4) . . ?
C44 C47 C48' 97(2) . . ?
C50' C47 C48' 58(8) . . ?
C44 C47 C49' 104(3) . . ?
C50' C47 C49' 157(7) . . ?
C48' C47 C49' 106(5) . . ?
C47 C48 H48A 109.5 . . ?
C47 C48 H48B 109.5 . . ?
H48A C48 H48B 109.5 . . ?
C47 C48 H48C 109.5 . . ?
H48A C48 H48C 109.5 . . ?
H48B C48 H48C 109.5 . . ?
C47 C49 H49A 109.5 . . ?
C47 C49 H49B 109.5 . . ?
H49A C49 H49B 109.5 . . ?
C47 C49 H49C 109.5 . . ?
H49A C49 H49C 109.5 . . ?
H49B C49 H49C 109.5 . . ?
C47 C50 H50A 109.5 . . ?
C47 C50 H50B 109.5 . . ?
H50A C50 H50B 109.5 . . ?
C47 C50 H50C 109.5 . . ?
H50A C50 H50C 109.5 . . ?
H50B C50 H50C 109.5 . . ?
C50' C48' C47 61(4) . . ?
C50' C48' H48D 109.5 . . ?
C47 C48' H48D 170.2 . . ?
C50' C48' H48E 109.5 . . ?
C47 C48' H48E 75.6 . . ?
H48D C48' H48E 109.5 . . ?
C50' C48' H48F 109.5 . . ?
C47 C48' H48F 75.6 . . ?
H48D C48' H48F 109.5 . . ?
H48E C48' H48F 109.5 . . ?
C47 C49' H49D 109.5 . . ?
C47 C49' H49E 109.5 . . ?
H49D C49' H49E 109.5 . . ?
C47 C49' H49F 109.5 . . ?
H49D C49' H49F 109.5 . . ?
H49E C49' H49F 109.5 . . ?
C48' C50' C47 61(4) . . ?
C48' C50' H50D 109.5 . . ?
C47 C50' H50D 170.6 . . ?
C48' C50' H50E 109.5 . . ?
C47 C50' H50E 75.4 . . ?
H50D C50' H50E 109.5 . . ?
C48' C50' H50F 109.5 . . ?
C47 C50' H50F 75.4 . . ?
H50D C50' H50F 109.5 . . ?
H50E C50' H50F 109.5 . . ?
C52 C51 C56 117.1(12) . . ?
C52 C51 C20 122.9(13) . . ?
C56 C51 C20 120.0(11) . . ?
C51 C52 C53 125.7(17) . . ?
C51 C52 H52A 117.2 . . ?
C53 C52 H52A 117.2 . . ?
C52 C53 C54 118.7(14) . . ?
C52 C53 H53A 120.6 . . ?
C54 C53 H53A 120.6 . . ?
C55 C54 C53 115.6(12) . . ?
C55 C54 C57 121.0(14) . . ?
C53 C54 C57 123.3(14) . . ?
C56 C55 C54 122.5(14) . . ?
C56 C55 H55A 118.8 . . ?
C54 C55 H55A 118.8 . . ?
C55 C56 C51 119.8(13) . . ?
C55 C56 H56A 120.1 . . ?
C51 C56 H56A 120.1 . . ?
C60 C57 C54 110.8(19) . . ?
C59' C57 C54 102.6(18) . . ?
C60 C57 C59 107(2) . . ?
C54 C57 C59 116.8(19) . . ?
C60 C57 C58 113(3) . . ?
C54 C57 C58 111(2) . . ?
C59 C57 C58 97(2) . . ?
C59' C57 C58' 119(3) . . ?
C54 C57 C58' 106(2) . . ?
C59' C57 C60' 127(3) . . ?
C54 C57 C60' 111(2) . . ?
C58' C57 C60' 90(3) . . ?
C57 C58 H58A 109.5 . . ?
C57 C58 H58B 109.5 . . ?
H58A C58 H58B 109.5 . . ?
C57 C58 H58C 109.5 . . ?
H58A C58 H58C 109.5 . . ?
H58B C58 H58C 109.5 . . ?
C57 C59 H59A 109.5 . . ?
C57 C59 H59B 109.5 . . ?
H59A C59 H59B 109.5 . . ?
C57 C59 H59C 109.5 . . ?
H59A C59 H59C 109.5 . . ?
H59B C59 H59C 109.5 . . ?
C57 C60 H60A 109.5 . . ?
C57 C60 H60B 109.5 . . ?
H60A C60 H60B 109.5 . . ?
C57 C60 H60C 109.5 . . ?
H60A C60 H60C 109.5 . . ?
H60B C60 H60C 109.5 . . ?
C57 C58' H58D 109.5 . . ?
C57 C58' H58E 109.5 . . ?
H58D C58' H58E 109.5 . . ?
C57 C58' H58F 109.5 . . ?
H58D C58' H58F 109.5 . . ?
H58E C58' H58F 109.5 . . ?
C57 C59' H59D 109.5 . . ?
C57 C59' H59E 109.5 . . ?
H59D C59' H59E 109.5 . . ?
C57 C59' H59F 109.5 . . ?
H59D C59' H59F 109.5 . . ?
H59E C59' H59F 109.5 . . ?
C57 C60' H60D 109.5 . . ?
C57 C60' H60E 109.5 . . ?
H60D C60' H60E 109.5 . . ?
C57 C60' H60F 109.5 . . ?
H60D C60' H60F 109.5 . . ?
H60E C60' H60F 109.5 . . ?
C63 C61 C62 113.9(18) . . ?
C63 C61 F1 103.5(14) . . ?
C62 C61 F1 96.0(15) . . ?
C63 C61 Rh 117.9(13) . . ?
C62 C61 Rh 116.8(10) . . ?
F1 C61 Rh 104.4(12) . . ?
F3 C62 F4 105.1(19) . . ?
F3 C62 F2 109.8(17) . . ?
F4 C62 F2 108.1(15) . . ?
F3 C62 C61 113.4(14) . . ?
F4 C62 C61 104.5(15) . . ?
F2 C62 C61 115.2(18) . . ?
F7 C63 F6 105.3(17) . . ?
F7 C63 F5 106.6(17) . . ?
F6 C63 F5 99(2) . . ?
F7 C63 C61 117(2) . . ?
F6 C63 C61 115.1(17) . . ?
F5 C63 C61 112.3(16) . . ?
C64' O Rh 106.8(16) . . ?
C64 O Rh 120.4(9) . . ?
O C64 H64A 109.5 . . ?
O C64 H64B 109.5 . . ?
H64A C64 H64B 109.5 . . ?
O C64 H64C 109.5 . . ?
H64A C64 H64C 109.5 . . ?
H64B C64 H64C 109.5 . . ?
O C64' H64D 109.5 . . ?
O C64' H64E 109.5 . . ?
H64D C64' H64E 109.5 . . ?
O C64' H64F 109.5 . . ?
H64D C64' H64F 109.5 . . ?
H64E C64' H64F 109.5 . . ?

loop_
_geom_bond_atom_site_label_1
_geom_bond_atom_site_label_2
_geom_bond_distance
_geom_bond_site_symmetry_2
_geom_bond_publ_flag
Rh N4 2.012(9) . ?
Rh N3 2.023(11) . ?
Rh N1 2.039(9) . ?
Rh N2 2.064(9) . ?
Rh C61 2.149(17) . ?
Rh O 2.159(9) . ?
N1 C4 1.354(16) . ?
N1 C1 1.381(14) . ?
N2 C9 1.333(15) . ?
N2 C6 1.304(18) . ?
N3 C11 1.331(14) . ?
N3 C14 1.383(13) . ?
N4 C16 1.381(13) . ?
N4 C19 1.401(13) . ?
C1 C20 1.394(17) . ?
C1 C2 1.402(18) . ?
C2 C3 1.307(15) . ?
C2 H2A 0.9500 . ?
C3 C4 1.436(17) . ?
C3 H3A 0.9500 . ?
C4 C5 1.381(17) . ?
C5 C6 1.42(2) . ?
C5 C21 1.505(16) . ?
C6 C7 1.446(15) . ?
C7 C8 1.312(19) . ?
C7 H7A 0.9500 . ?
C8 C9 1.416(15) . ?
C8 H8A 0.9500 . ?
C9 C10 1.419(16) . ?
C10 C11 1.429(15) . ?
C10 C31 1.494(16) . ?
C11 C12 1.434(16) . ?
C12 C13 1.360(17) . ?
C12 H12A 0.9500 . ?
C13 C14 1.449(15) . ?
C13 H13A 0.9500 . ?
C14 C15 1.401(18) . ?
C15 C16 1.417(19) . ?
C15 C41 1.47(2) . ?
C16 C17 1.423(17) . ?
C17 C18 1.36(2) . ?
C17 H17A 0.9500 . ?
C18 C19 1.475(16) . ?
C18 H18A 0.9500 . ?
C19 C20 1.349(17) . ?
C20 C51 1.510(18) . ?
C21 C26 1.38(2) . ?
C21 C22 1.38(3) . ?
C22 C23 1.47(3) . ?
C22 H22A 0.9500 . ?
C23 C24 1.37(3) . ?
C23 H23A 0.9500 . ?
C24 C25 1.37(2) . ?
C24 C27 1.57(2) . ?
C25 C26 1.403(19) . ?
C25 H25A 0.9500 . ?
C26 H26A 0.9500 . ?
C27 C29' 1.53(3) . ?
C27 C29 1.54(4) . ?
C27 C28' 1.53(4) . ?
C27 C30' 1.49(4) . ?
C27 C30 1.50(4) . ?
C27 C28 1.59(3) . ?
C28 H28A 0.9800 . ?
C28 H28B 0.9800 . ?
C28 H28C 0.9800 . ?
C29 H29A 0.9800 . ?
C29 H29B 0.9800 . ?
C29 H29C 0.9800 . ?
C30 H30A 0.9800 . ?
C30 H30B 0.9800 . ?
C30 H30C 0.9800 . ?
C28' H28D 0.9800 . ?
C28' H28E 0.9800 . ?
C28' H28F 0.9800 . ?
C29' H29D 0.9800 . ?
C29' H29E 0.9800 . ?
C29' H29F 0.9800 . ?
C30' H30D 0.9800 . ?
C30' H30E 0.9800 . ?
C30' H30F 0.9800 . ?
C31 C36 1.352(19) . ?
C31 C32 1.366(18) . ?
C32 C33 1.45(3) . ?
C32 H32A 0.9500 . ?
C33 C34 1.34(2) . ?
C33 H33A 0.9500 . ?
C34 C35 1.387(19) . ?
C34 C37 1.547(19) . ?
C35 C36 1.40(2) . ?
C35 H35A 0.9500 . ?
C36 H36A 0.9500 . ?
C37 C40' 1.39(5) . ?
C37 C39' 1.51(5) . ?
C37 C39 1.45(6) . ?
C37 C38 1.57(6) . ?
C37 C40 1.60(3) . ?
C37 C38' 1.61(2) . ?
C38 H38A 0.9800 . ?
C38 H38B 0.9800 . ?
C38 H38C 0.9800 . ?
C39 H39A 0.9800 . ?
C39 H39B 0.9800 . ?
C39 H39C 0.9800 . ?
C40 H40A 0.9800 . ?
C40 H40B 0.9800 . ?
C40 H40C 0.9800 . ?
C38' H38D 0.9800 . ?
C38' H38E 0.9800 . ?
C38' H38F 0.9800 . ?
C39' H39D 0.9800 . ?
C39' H39E 0.9800 . ?
C39' H39F 0.9800 . ?
C40' H40D 0.9800 . ?
C40' H40E 0.9800 . ?
C40' H40F 0.9800 . ?
C41 C42 1.39(2) . ?
C41 C46 1.39(2) . ?
C42 C43 1.38(2) . ?
C42 H42A 0.9500 . ?
C43 C44 1.37(3) . ?
C43 H43A 0.9500 . ?
C44 C45 1.34(2) . ?
C44 C47 1.58(2) . ?
C45 C46 1.39(2) . ?
C45 H45A 0.9500 . ?
C46 H46A 0.9500 . ?
C47 C48 1.48(3) . ?
C47 C49 1.54(3) . ?
C47 C50 1.60(3) . ?
C47 C50' 1.58(3) . ?
C47 C48' 1.59(3) . ?
C47 C49' 1.57(8) . ?
C48 H48A 0.9800 . ?
C48 H48B 0.9800 . ?
C48 H48C 0.9800 . ?
C49 H49A 0.9800 . ?
C49 H49B 0.9800 . ?
C49 H49C 0.9800 . ?
C50 H50A 0.9800 . ?
C50 H50B 0.9800 . ?
C50 H50C 0.9800 . ?
C48' C50' 1.54(18) . ?
C48' H48D 0.9800 . ?
C48' H48E 0.9800 . ?
C48' H48F 0.9800 . ?
C49' H49D 0.9800 . ?
C49' H49E 0.9800 . ?
C49' H49F 0.9800 . ?
C50' H50D 0.9800 . ?
C50' H50E 0.9800 . ?
C50' H50F 0.9800 . ?
C51 C52 1.33(2) . ?
C51 C56 1.399(18) . ?
C52 C53 1.34(2) . ?
C52 H52A 0.9500 . ?
C53 C54 1.44(2) . ?
C53 H53A 0.9500 . ?
C54 C55 1.38(2) . ?
C54 C57 1.48(2) . ?
C55 C56 1.370(17) . ?
C55 H55A 0.9500 . ?
C56 H56A 0.9500 . ?
C57 C60 1.58(4) . ?
C57 C59' 1.60(4) . ?
C57 C59 1.53(4) . ?
C57 C58 1.51(4) . ?
C57 C58' 1.60(3) . ?
C57 C60' 1.52(5) . ?
C58 H58A 0.9800 . ?
C58 H58B 0.9800 . ?
C58 H58C 0.9800 . ?
C59 H59A 0.9800 . ?
C59 H59B 0.9800 . ?
C59 H59C 0.9800 . ?
C60 H60A 0.9800 . ?
C60 H60B 0.9800 . ?
C60 H60C 0.9800 . ?
C58' H58D 0.9800 . ?
C58' H58E 0.9800 . ?
C58' H58F 0.9800 . ?
C59' H59D 0.9800 . ?
C59' H59E 0.9800 . ?
C59' H59F 0.9800 . ?
C60' H60D 0.9800 . ?
C60' H60E 0.9800 . ?
C60' H60F 0.9800 . ?
C61 C63 1.37(3) . ?
C61 C62 1.56(3) . ?
C61 F1 1.54(2) . ?
C62 F3 1.28(2) . ?
C62 F4 1.37(2) . ?
C62 F2 1.31(2) . ?
C63 F7 1.29(2) . ?
C63 F6 1.32(2) . ?
C63 F5 1.39(2) . ?
O C64' 1.46(4) . ?
O C64 1.44(2) . ?
C64 H64A 0.9800 . ?
C64 H64B 0.9800 . ?
C64 H64C 0.9800 . ?
C64' H64D 0.9800 . ?
C64' H64E 0.9800 . ?
C64' H64F 0.9800 . ?
